data_2227732
loop_
_publ_author_name
'NizamMohideen, M.'
'Bhaskar, G.'
'Perumal, P. T.'

_publ_section_title
;
 1-Benzyl-3-(1,2-diphenylethenyl)-1<i>H</i>-indole
;
_journal_coeditor_code JJ2051
_journal_issue 10
_journal_name_full 'Acta Crystallographica Section E'
_journal_page_first o2506
_journal_paper_doi 10.1107/S1600536810034707
_journal_volume 66
_journal_year 2010
_chemical_formula_iupac 'C29 H23 N'
_chemical_formula_moiety 'C29 H23 N'
_chemical_formula_sum 'C29 H23 N'
_chemical_formula_weight 385.48
_chemical_name_systematic
;
1-Benzyl-3-(1,2-diphenylethenyl)-1<i>H</i>-indole
;
_space_group_IT_number 14
_symmetry_cell_setting monoclinic
_symmetry_space_group_name_Hall '-P 2yn'
_symmetry_space_group_name_H-M 'P 1 21/n 1'
_atom_sites_solution_hydrogens geom
_atom_sites_solution_primary direct
_atom_sites_solution_secondary difmap
_audit_creation_method SHELXL-97
_cell_angle_alpha 90.00
_cell_angle_beta 101.636(4)
_cell_angle_gamma 90.00
_cell_formula_units_Z 4
_cell_length_a 9.6513(7)
_cell_length_b 11.1857(10)
_cell_length_c 20.0026(14)
_cell_measurement_reflns_used 1467
_cell_measurement_temperature 298(2)
_cell_measurement_theta_max 20.84
_cell_measurement_theta_min 2.57
_cell_volume 2115.0(3)
_computing_cell_refinement 'APEX2 and SAINT (Bruker, 2004)'
_computing_data_collection 'APEX2 (Bruker, 2004)'
_computing_data_reduction 'SAINT and XPREP (Bruker, 2004)'
_computing_molecular_graphics 'ORTEP-3 (Farrugia, 1997)'
_computing_publication_material
;
SHELXL97 (Sheldrick, 2008) and PLATON (Spek, 2009)'
;
_computing_structure_refinement 'SHELXL97 (Sheldrick, 2008)'
_computing_structure_solution 'SHELXS97 (Sheldrick, 2008)'
_diffrn_ambient_temperature 298(2)
_diffrn_measured_fraction_theta_full 0.969
_diffrn_measured_fraction_theta_max 0.894
_diffrn_measurement_device_type
;
Bruker Kappa APEXII CCD
;
_diffrn_measurement_method '\w and \f scan'
_diffrn_radiation_monochromator graphite
_diffrn_radiation_source 'fine-focus sealed tube'
_diffrn_radiation_type MoK\a
_diffrn_radiation_wavelength 0.71073
_diffrn_reflns_av_R_equivalents 0.0568
_diffrn_reflns_av_sigmaI/netI 0.0917
_diffrn_reflns_limit_h_max 11
_diffrn_reflns_limit_h_min -12
_diffrn_reflns_limit_k_max 13
_diffrn_reflns_limit_k_min -13
_diffrn_reflns_limit_l_max 20
_diffrn_reflns_limit_l_min -25
_diffrn_reflns_number 14333
_diffrn_reflns_theta_full 25.00
_diffrn_reflns_theta_max 28.39
_diffrn_reflns_theta_min 2.57
_diffrn_standards_decay_% 0
_exptl_absorpt_coefficient_mu 0.069
_exptl_absorpt_correction_T_max 0.9890
_exptl_absorpt_correction_T_min 0.9849
_exptl_absorpt_correction_type multi-scan
_exptl_absorpt_process_details '(SADABS; Bruker, 2004)'
_exptl_crystal_colour colourless
_exptl_crystal_density_diffrn 1.211
_exptl_crystal_density_method 'not measured'
_exptl_crystal_description block
_exptl_crystal_F_000 816
_exptl_crystal_size_max 0.22
_exptl_crystal_size_mid 0.19
_exptl_crystal_size_min 0.16
_refine_diff_density_max 0.153
_refine_diff_density_min -0.168
_refine_ls_extinction_method none
_refine_ls_goodness_of_fit_ref 0.963
_refine_ls_hydrogen_treatment constr
_refine_ls_matrix_type full
_refine_ls_number_parameters 271
_refine_ls_number_reflns 4736
_refine_ls_number_restraints 0
_refine_ls_restrained_S_all 0.963
_refine_ls_R_factor_all 0.1817
_refine_ls_R_factor_gt 0.0591
_refine_ls_shift/su_max 0.000
_refine_ls_shift/su_mean 0.000
_refine_ls_structure_factor_coef Fsqd
_refine_ls_weighting_details 'calc w=1/[\s^2^(Fo^2^)+(0.0690P)^2^+0.0000P] where P=(Fo^2^+2Fc^2^)/3'
_refine_ls_weighting_scheme calc
_refine_ls_wR_factor_gt 0.1223
_refine_ls_wR_factor_ref 0.1643
_reflns_number_gt 1944
_reflns_number_total 4736
_reflns_threshold_expression I>2sigma(I)
_cod_data_source_file jj2051.cif
_cod_data_source_block I
_cod_original_sg_symbol_H-M 'P 21/n'
_cod_database_code 2227732
_cod_database_fobs_code 2227732

loop_
_symmetry_equiv_pos_as_xyz
'x, y, z'
'-x+1/2, y+1/2, -z+1/2'
'-x, -y, -z'
'x-1/2, -y-1/2, z-1/2'

loop_
_atom_site_type_symbol
_atom_site_label
_atom_site_fract_x
_atom_site_fract_y
_atom_site_fract_z
_atom_site_U_iso_or_equiv
_atom_site_adp_type
_atom_site_calc_flag
_atom_site_refinement_flags
_atom_site_occupancy
_atom_site_disorder_assembly
_atom_site_disorder_group
C C1 0.8730(2) 0.1329(2) 0.39886(12) 0.0542(7) Uani d . 1 . .
H H1 0.9018 0.1247 0.3574 0.065 Uiso calc R 1 . .
C C2 0.7345(2) 0.1302(2) 0.40656(12) 0.0491(6) Uani d . 1 . .
C C3 0.7395(2) 0.1442(2) 0.47796(11) 0.0491(6) Uani d . 1 . .
C C4 0.6392(3) 0.1373(3) 0.51975(13) 0.0663(8) Uani d . 1 . .
H H4 0.5440 0.1260 0.5006 0.080 Uiso calc R 1 . .
C C5 0.6829(3) 0.1474(3) 0.58865(14) 0.0832(9) Uani d . 1 . .
H H5 0.6159 0.1437 0.6161 0.100 Uiso calc R 1 . .
C C6 0.8239(3) 0.1629(3) 0.61903(14) 0.0806(9) Uani d . 1 . .
H H6 0.8494 0.1712 0.6662 0.097 Uiso calc R 1 . .
C C7 0.9262(3) 0.1662(2) 0.58053(13) 0.0659(8) Uani d . 1 . .
H H7 1.0213 0.1747 0.6006 0.079 Uiso calc R 1 . .
C C8 0.8821(2) 0.1563(2) 0.51037(12) 0.0503(6) Uani d . 1 . .
C C9 1.1159(2) 0.1514(2) 0.47240(13) 0.0592(7) Uani d . 1 . .
H H9A 1.1458 0.1222 0.4319 0.071 Uiso calc R 1 . .
H H9B 1.1524 0.0967 0.5094 0.071 Uiso calc R 1 . .
C C10 1.1807(2) 0.2726(2) 0.49003(12) 0.0499(6) Uani d . 1 . .
C C11 1.3105(2) 0.2806(3) 0.53319(12) 0.0631(7) Uani d . 1 . .
H H11 1.3531 0.2121 0.5543 0.076 Uiso calc R 1 . .
C C12 1.3780(3) 0.3894(4) 0.54542(16) 0.0867(10) Uani d . 1 . .
H H12 1.4664 0.3936 0.5742 0.104 Uiso calc R 1 . .
C C13 1.3161(4) 0.4907(3) 0.51563(19) 0.0918(11) Uani d . 1 . .
H H13 1.3622 0.5639 0.5240 0.110 Uiso calc R 1 . .
C C14 1.1867(4) 0.4845(3) 0.47361(18) 0.0918(10) Uani d . 1 . .
H H14 1.1435 0.5535 0.4535 0.110 Uiso calc R 1 . .
C C15 1.1194(3) 0.3754(3) 0.46090(15) 0.0755(8) Uani d . 1 . .
H H15 1.0310 0.3718 0.4320 0.091 Uiso calc R 1 . .
C C16 0.6105(2) 0.1190(2) 0.35057(11) 0.0515(6) Uani d . 1 . .
C C17 0.6344(2) 0.0550(2) 0.28908(11) 0.0484(6) Uani d . 1 . .
C C18 0.7060(2) -0.0527(3) 0.29393(13) 0.0628(7) Uani d . 1 . .
H H18 0.7317 -0.0892 0.3364 0.075 Uiso calc R 1 . .
C C19 0.7404(3) -0.1075(3) 0.23813(16) 0.0745(8) Uani d . 1 . .
H H19 0.7883 -0.1801 0.2429 0.089 Uiso calc R 1 . .
C C20 0.7036(3) -0.0545(3) 0.17518(16) 0.0785(9) Uani d . 1 . .
H H20 0.7278 -0.0905 0.1372 0.094 Uiso calc R 1 . .
C C21 0.6326(3) 0.0498(3) 0.16852(13) 0.0719(8) Uani d . 1 . .
H H21 0.6079 0.0855 0.1258 0.086 Uiso calc R 1 . .
C C22 0.5959(3) 0.1044(3) 0.22447(13) 0.0640(7) Uani d . 1 . .
H H22 0.5446 0.1753 0.2187 0.077 Uiso calc R 1 . .
C C23 0.4864(2) 0.1698(2) 0.35701(13) 0.0618(7) Uani d . 1 . .
H H23 0.4919 0.2161 0.3961 0.074 Uiso calc R 1 . .
C C24 0.3455(2) 0.1647(3) 0.31340(12) 0.0562(7) Uani d . 1 . .
C C25 0.2926(3) 0.0713(3) 0.27103(15) 0.0827(9) Uani d . 1 . .
H H25 0.3514 0.0071 0.2668 0.099 Uiso calc R 1 . .
C C26 0.1547(3) 0.0700(3) 0.23466(16) 0.0942(11) Uani d . 1 . .
H H26 0.1217 0.0056 0.2065 0.113 Uiso calc R 1 . .
C C27 0.0660(3) 0.1649(4) 0.24024(17) 0.0891(10) Uani d . 1 . .
H H27 -0.0264 0.1660 0.2152 0.107 Uiso calc R 1 . .
C C28 0.1159(3) 0.2566(3) 0.28288(16) 0.0820(9) Uani d . 1 . .
H H28 0.0565 0.3201 0.2876 0.098 Uiso calc R 1 . .
C C29 0.2521(3) 0.2569(3) 0.31884(13) 0.0702(8) Uani d . 1 . .
H H29 0.2832 0.3207 0.3478 0.084 Uiso calc R 1 . .
N N1 0.96186(19) 0.14922(18) 0.46014(10) 0.0531(5) Uani d . 1 . .

loop_
_atom_site_aniso_label
_atom_site_aniso_U_11
_atom_site_aniso_U_22
_atom_site_aniso_U_33
_atom_site_aniso_U_12
_atom_site_aniso_U_13
_atom_site_aniso_U_23
C1 0.0569(15) 0.0496(18) 0.0525(15) 0.0052(13) 0.0023(12) 0.0001(12)
C2 0.0393(13) 0.0439(17) 0.0594(15) 0.0035(11) -0.0009(11) 0.0010(12)
C3 0.0490(14) 0.0434(17) 0.0524(15) 0.0013(12) 0.0046(11) -0.0014(12)
C4 0.0513(15) 0.077(2) 0.0687(19) -0.0006(14) 0.0067(14) -0.0074(15)
C5 0.077(2) 0.109(3) 0.0635(19) -0.0081(19) 0.0151(16) -0.0050(18)
C6 0.088(2) 0.094(3) 0.0565(17) -0.0118(19) 0.0061(17) -0.0085(16)
C7 0.0630(17) 0.062(2) 0.0637(18) -0.0053(14) -0.0086(14) -0.0053(14)
C8 0.0466(14) 0.0391(17) 0.0623(16) -0.0009(12) 0.0038(12) -0.0002(12)
C9 0.0430(14) 0.0535(19) 0.0767(17) 0.0046(13) 0.0018(12) -0.0007(14)
C10 0.0411(14) 0.0489(19) 0.0594(15) 0.0035(13) 0.0096(12) 0.0018(13)
C11 0.0459(15) 0.070(2) 0.0721(17) -0.0049(14) 0.0088(13) 0.0033(15)
C12 0.0548(18) 0.106(3) 0.097(2) -0.029(2) 0.0089(16) -0.010(2)
C13 0.092(3) 0.072(3) 0.122(3) -0.030(2) 0.047(2) -0.017(2)
C14 0.092(2) 0.054(2) 0.130(3) -0.001(2) 0.025(2) 0.009(2)
C15 0.0668(18) 0.057(2) 0.096(2) 0.0027(17) -0.0005(16) 0.0042(18)
C16 0.0485(14) 0.0480(17) 0.0537(15) 0.0026(13) 0.0001(11) 0.0043(13)
C17 0.0416(13) 0.0454(17) 0.0522(15) -0.0009(12) -0.0047(11) 0.0038(13)
C18 0.0595(16) 0.058(2) 0.0643(17) 0.0064(15) -0.0043(13) -0.0011(15)
C19 0.0684(18) 0.059(2) 0.089(2) 0.0113(15) -0.0013(17) -0.0144(19)
C20 0.078(2) 0.079(3) 0.077(2) -0.0152(19) 0.0120(16) -0.026(2)
C21 0.092(2) 0.065(2) 0.0541(18) -0.0093(18) 0.0034(15) 0.0006(16)
C22 0.0698(17) 0.0533(19) 0.0616(18) -0.0034(14) -0.0040(14) -0.0019(14)
C23 0.0535(16) 0.066(2) 0.0613(16) 0.0058(14) 0.0001(12) -0.0008(13)
C24 0.0477(14) 0.060(2) 0.0586(15) 0.0095(14) 0.0051(12) 0.0085(14)
C25 0.0544(17) 0.083(3) 0.102(2) 0.0073(16) -0.0058(16) -0.0126(19)
C26 0.0613(19) 0.097(3) 0.113(3) 0.000(2) -0.0087(18) -0.013(2)
C27 0.0467(17) 0.122(3) 0.092(2) 0.012(2) -0.0033(16) 0.021(2)
C28 0.057(2) 0.090(3) 0.097(2) 0.0196(18) 0.0126(17) 0.012(2)
C29 0.0536(17) 0.078(2) 0.0779(18) 0.0092(16) 0.0114(14) 0.0061(16)
N1 0.0412(11) 0.0516(15) 0.0620(13) -0.0013(10) 0.0001(10) -0.0011(10)

loop_
_atom_type_symbol
_atom_type_description
_atom_type_scat_dispersion_real
_atom_type_scat_dispersion_imag
_atom_type_scat_source
C C 0.0033 0.0016 'International Tables Vol C Tables 4.2.6.8 and 6.1.1.4'
H H 0.0000 0.0000 'International Tables Vol C Tables 4.2.6.8 and 6.1.1.4'
N N 0.0061 0.0033 'International Tables Vol C Tables 4.2.6.8 and 6.1.1.4'

loop_
_geom_angle_atom_site_label_1
_geom_angle_atom_site_label_2
_geom_angle_atom_site_label_3
_geom_angle_site_symmetry_1
_geom_angle_site_symmetry_3
_geom_angle
_geom_angle_publ_flag
N1 C1 C2 . . 110.6(2) ?
N1 C1 H1 . . 124.7 ?
C2 C1 H1 . . 124.7 ?
C1 C2 C3 . . 105.7(2) ?
C1 C2 C16 . . 125.2(2) ?
C3 C2 C16 . . 129.0(2) ?
C4 C3 C8 . . 117.4(2) ?
C4 C3 C2 . . 134.5(2) ?
C8 C3 C2 . . 107.75(19) ?
C5 C4 C3 . . 119.2(2) ?
C5 C4 H4 . . 120.4 ?
C3 C4 H4 . . 120.4 ?
C4 C5 C6 . . 122.0(3) ?
C4 C5 H5 . . 119.0 ?
C6 C5 H5 . . 119.0 ?
C7 C6 C5 . . 120.9(3) ?
C7 C6 H6 . . 119.6 ?
C5 C6 H6 . . 119.6 ?
C6 C7 C8 . . 117.3(2) ?
C6 C7 H7 . . 121.4 ?
C8 C7 H7 . . 121.4 ?
N1 C8 C7 . . 129.5(2) ?
N1 C8 C3 . . 107.19(19) ?
C7 C8 C3 . . 123.2(2) ?
N1 C9 C10 . . 114.6(2) ?
N1 C9 H9A . . 108.6 ?
C10 C9 H9A . . 108.6 ?
N1 C9 H9B . . 108.6 ?
C10 C9 H9B . . 108.6 ?
H9A C9 H9B . . 107.6 ?
C15 C10 C11 . . 118.3(3) ?
C15 C10 C9 . . 122.3(2) ?
C11 C10 C9 . . 119.3(2) ?
C10 C11 C12 . . 120.5(3) ?
C10 C11 H11 . . 119.8 ?
C12 C11 H11 . . 119.8 ?
C13 C12 C11 . . 120.5(3) ?
C13 C12 H12 . . 119.7 ?
C11 C12 H12 . . 119.7 ?
C14 C13 C12 . . 119.7(3) ?
C14 C13 H13 . . 120.2 ?
C12 C13 H13 . . 120.2 ?
C13 C14 C15 . . 119.9(3) ?
C13 C14 H14 . . 120.0 ?
C15 C14 H14 . . 120.0 ?
C10 C15 C14 . . 121.1(3) ?
C10 C15 H15 . . 119.4 ?
C14 C15 H15 . . 119.4 ?
C23 C16 C2 . . 119.4(2) ?
C23 C16 C17 . . 124.8(2) ?
C2 C16 C17 . . 115.79(19) ?
C18 C17 C22 . . 116.7(2) ?
C18 C17 C16 . . 121.5(2) ?
C22 C17 C16 . . 121.6(2) ?
C19 C18 C17 . . 122.1(3) ?
C19 C18 H18 . . 118.9 ?
C17 C18 H18 . . 118.9 ?
C18 C19 C20 . . 119.6(3) ?
C18 C19 H19 . . 120.2 ?
C20 C19 H19 . . 120.2 ?
C21 C20 C19 . . 119.8(3) ?
C21 C20 H20 . . 120.1 ?
C19 C20 H20 . . 120.1 ?
C20 C21 C22 . . 120.8(3) ?
C20 C21 H21 . . 119.6 ?
C22 C21 H21 . . 119.6 ?
C21 C22 C17 . . 120.9(3) ?
C21 C22 H22 . . 119.5 ?
C17 C22 H22 . . 119.5 ?
C16 C23 C24 . . 131.4(2) ?
C16 C23 H23 . . 114.3 ?
C24 C23 H23 . . 114.3 ?
C25 C24 C29 . . 116.5(2) ?
C25 C24 C23 . . 125.6(2) ?
C29 C24 C23 . . 117.7(3) ?
C24 C25 C26 . . 122.0(3) ?
C24 C25 H25 . . 119.0 ?
C26 C25 H25 . . 119.0 ?
C25 C26 C27 . . 119.7(3) ?
C25 C26 H26 . . 120.1 ?
C27 C26 H26 . . 120.1 ?
C28 C27 C26 . . 118.9(3) ?
C28 C27 H27 . . 120.6 ?
C26 C27 H27 . . 120.6 ?
C27 C28 C29 . . 121.0(3) ?
C27 C28 H28 . . 119.5 ?
C29 C28 H28 . . 119.5 ?
C28 C29 C24 . . 121.9(3) ?
C28 C29 H29 . . 119.1 ?
C24 C29 H29 . . 119.1 ?
C1 N1 C8 . . 108.66(18) ?
C1 N1 C9 . . 126.2(2) ?
C8 N1 C9 . . 125.02(19) ?

loop_
_geom_bond_atom_site_label_1
_geom_bond_atom_site_label_2
_geom_bond_site_symmetry_2
_geom_bond_distance
_geom_bond_publ_flag
C1 N1 . 1.359(3) ?
C1 C2 . 1.377(3) ?
C1 H1 . 0.9300 ?
C2 C3 . 1.428(3) ?
C2 C16 . 1.470(3) ?
C3 C4 . 1.403(3) ?
C3 C8 . 1.405(3) ?
C4 C5 . 1.362(3) ?
C4 H4 . 0.9300 ?
C5 C6 . 1.385(4) ?
C5 H5 . 0.9300 ?
C6 C7 . 1.370(3) ?
C6 H6 . 0.9300 ?
C7 C8 . 1.386(3) ?
C7 H7 . 0.9300 ?
C8 N1 . 1.386(3) ?
C9 N1 . 1.457(3) ?
C9 C10 . 1.505(3) ?
C9 H9A . 0.9700 ?
C9 H9B . 0.9700 ?
C10 C15 . 1.369(4) ?
C10 C11 . 1.373(3) ?
C11 C12 . 1.379(4) ?
C11 H11 . 0.9300 ?
C12 C13 . 1.361(4) ?
C12 H12 . 0.9300 ?
C13 C14 . 1.359(4) ?
C13 H13 . 0.9300 ?
C14 C15 . 1.381(4) ?
C14 H14 . 0.9300 ?
C15 H15 . 0.9300 ?
C16 C23 . 1.355(3) ?
C16 C17 . 1.481(3) ?
C17 C18 . 1.382(3) ?
C17 C22 . 1.386(3) ?
C18 C19 . 1.372(3) ?
C18 H18 . 0.9300 ?
C19 C20 . 1.372(4) ?
C19 H19 . 0.9300 ?
C20 C21 . 1.345(4) ?
C20 H20 . 0.9300 ?
C21 C22 . 1.383(4) ?
C21 H21 . 0.9300 ?
C22 H22 . 0.9300 ?
C23 C24 . 1.461(3) ?
C23 H23 . 0.9300 ?
C24 C25 . 1.377(4) ?
C24 C29 . 1.389(3) ?
C25 C26 . 1.382(3) ?
C25 H25 . 0.9300 ?
C26 C27 . 1.383(4) ?
C26 H26 . 0.9300 ?
C27 C28 . 1.359(4) ?
C27 H27 . 0.9300 ?
C28 C29 . 1.365(3) ?
C28 H28 . 0.9300 ?
C29 H29 . 0.9300 ?

loop_
_geom_hbond_atom_site_label_D
_geom_hbond_atom_site_label_H
_geom_hbond_atom_site_label_A
_geom_hbond_site_symmetry_A
_geom_hbond_distance_DH
_geom_hbond_distance_HA
_geom_hbond_distance_DA
_geom_hbond_angle_DHA
C9 H9B Cg1 3_756 0.97 2.79 3.619(3) 144
C28 H28 Cg2 2_555 0.93 2.92 3.830(3) 165

loop_
_geom_torsion_atom_site_label_1
_geom_torsion_atom_site_label_2
_geom_torsion_atom_site_label_3
_geom_torsion_atom_site_label_4
_geom_torsion_site_symmetry_1
_geom_torsion_site_symmetry_2
_geom_torsion_site_symmetry_3
_geom_torsion_site_symmetry_4
_geom_torsion
_geom_torsion_publ_flag
N1 C1 C2 C3 . . . . -0.9(3) ?
N1 C1 C2 C16 . . . . 177.3(2) ?
C1 C2 C3 C4 . . . . -172.3(3) ?
C16 C2 C3 C4 . . . . 9.6(5) ?
C1 C2 C3 C8 . . . . 0.7(3) ?
C16 C2 C3 C8 . . . . -177.4(2) ?
C8 C3 C4 C5 . . . . 2.6(4) ?
C2 C3 C4 C5 . . . . 175.2(3) ?
C3 C4 C5 C6 . . . . -0.8(5) ?
C4 C5 C6 C7 . . . . -1.4(5) ?
C5 C6 C7 C8 . . . . 1.5(4) ?
C6 C7 C8 N1 . . . . -175.4(2) ?
C6 C7 C8 C3 . . . . 0.5(4) ?
C4 C3 C8 N1 . . . . 174.1(2) ?
C2 C3 C8 N1 . . . . -0.3(3) ?
C4 C3 C8 C7 . . . . -2.6(4) ?
C2 C3 C8 C7 . . . . -177.0(2) ?
N1 C9 C10 C15 . . . . -36.5(3) ?
N1 C9 C10 C11 . . . . 148.1(2) ?
C15 C10 C11 C12 . . . . -1.4(4) ?
C9 C10 C11 C12 . . . . 174.2(2) ?
C10 C11 C12 C13 . . . . 0.9(4) ?
C11 C12 C13 C14 . . . . 0.1(5) ?
C12 C13 C14 C15 . . . . -0.6(5) ?
C11 C10 C15 C14 . . . . 0.9(4) ?
C9 C10 C15 C14 . . . . -174.6(3) ?
C13 C14 C15 C10 . . . . 0.1(5) ?
C1 C2 C16 C23 . . . . -149.8(3) ?
C3 C2 C16 C23 . . . . 27.9(4) ?
C1 C2 C16 C17 . . . . 27.9(4) ?
C3 C2 C16 C17 . . . . -154.3(2) ?
C23 C16 C17 C18 . . . . -135.6(3) ?
C2 C16 C17 C18 . . . . 46.9(3) ?
C23 C16 C17 C22 . . . . 49.6(4) ?
C2 C16 C17 C22 . . . . -128.0(2) ?
C22 C17 C18 C19 . . . . 1.3(4) ?
C16 C17 C18 C19 . . . . -173.8(2) ?
C17 C18 C19 C20 . . . . 0.3(4) ?
C18 C19 C20 C21 . . . . -0.9(4) ?
C19 C20 C21 C22 . . . . 0.0(4) ?
C20 C21 C22 C17 . . . . 1.7(4) ?
C18 C17 C22 C21 . . . . -2.3(4) ?
C16 C17 C22 C21 . . . . 172.9(2) ?
C2 C16 C23 C24 . . . . -174.0(2) ?
C17 C16 C23 C24 . . . . 8.5(4) ?
C16 C23 C24 C25 . . . . 28.5(4) ?
C16 C23 C24 C29 . . . . -157.1(3) ?
C29 C24 C25 C26 . . . . 1.3(4) ?
C23 C24 C25 C26 . . . . 175.7(3) ?
C24 C25 C26 C27 . . . . 0.2(5) ?
C25 C26 C27 C28 . . . . -1.5(5) ?
C26 C27 C28 C29 . . . . 1.2(5) ?
C27 C28 C29 C24 . . . . 0.3(4) ?
C25 C24 C29 C28 . . . . -1.6(4) ?
C23 C24 C29 C28 . . . . -176.5(2) ?
C2 C1 N1 C8 . . . . 0.7(3) ?
C2 C1 N1 C9 . . . . 177.1(2) ?
C7 C8 N1 C1 . . . . 176.2(2) ?
C3 C8 N1 C1 . . . . -0.3(3) ?
C7 C8 N1 C9 . . . . -0.2(4) ?
C3 C8 N1 C9 . . . . -176.7(2) ?
C10 C9 N1 C1 . . . . 109.4(3) ?
C10 C9 N1 C8 . . . . -74.8(3) ?

loop_
_cod_related_entry_id
_cod_related_entry_database
_cod_related_entry_code
1 ChemSpider 24745898
